data_2007867
loop_
_publ_author_name
'Lavender, Emma S.'
'Glidewell, Christopher'
'Ferguson, George'

_publ_section_title
;
 Pairwise-Interlocked Chains in 4,4'-Sulfonyldiphenol--2,2'-Bipyridyl
 (1/1)
;
_journal_issue 11
_journal_name_full 'Acta Crystallographica Section C'
_journal_page_first 1639
_journal_page_last 1642
_journal_paper_doi 10.1107/S0108270198007471
_journal_volume 54
_journal_year 1998
_chemical_formula_moiety 'C12 H10 O4 S, C10 H8 N2'
_chemical_formula_sum 'C22 H18 N2 O4 S'
_chemical_formula_weight 406.44
_chemical_name_systematic
;
4,4'-Sulfonyldiphenol--2,2'bipyridyl (1/1)
;
_space_group_IT_number 14
_symmetry_cell_setting monoclinic
_symmetry_space_group_name_Hall '-P 2ybc'
_symmetry_space_group_name_H-M 'P 1 21/c 1'
_cell_angle_alpha 90.00
_cell_angle_beta 97.897(6)
_cell_angle_gamma 90.00
_cell_formula_units_Z 4
_cell_length_a 8.4680(7)
_cell_length_b 11.0388(9)
_cell_length_c 21.7430(17)
_cell_measurement_reflns_used 25
_cell_measurement_temperature 294.0(10)
_cell_measurement_theta_max 16.78
_cell_measurement_theta_min 10.42
_cell_volume 2013.2(3)
_computing_cell_refinement 'SET4 and CELDIM in CAD-4-PC Software'
_computing_data_collection 'CAD-4-PC Software (Enraf-Nonius, 1992)'
_computing_data_reduction 'DATRD2 in NRCVAX96 (Gabe et al., 1989)'
_computing_molecular_graphics 'NRCVAX96, ORTEP (Johnson, 1976) and PLATON (Spek, 1998)'
_computing_publication_material 'NRCVAX96, SHELXL97 and WordPerfect macro PRPCIF97 (Ferguson, 1997)'
_computing_structure_refinement 'NRCVAX96 and SHELXL97 (Sheldrick, 1997b)'
_computing_structure_solution 'SHELXS97 (Sheldrick, 1997a)'
_diffrn_ambient_temperature 294.0(10)
_diffrn_measured_fraction_theta_full 0.999
_diffrn_measured_fraction_theta_max 0.999
_diffrn_measurement_device 'Enraf-Nonius CAD-4'
_diffrn_measurement_method \q/2\q
_diffrn_radiation_monochromator graphite
_diffrn_radiation_source 'X-ray tube'
_diffrn_radiation_type MoK\a
_diffrn_radiation_wavelength 0.7107
_diffrn_reflns_av_R_equivalents 0.008
_diffrn_reflns_av_sigmaI/netI 0.0259
_diffrn_reflns_limit_h_max 10
_diffrn_reflns_limit_h_min -10
_diffrn_reflns_limit_k_max 13
_diffrn_reflns_limit_k_min 0
_diffrn_reflns_limit_l_max 26
_diffrn_reflns_limit_l_min 0
_diffrn_reflns_number 3870
_diffrn_reflns_theta_full 25.13
_diffrn_reflns_theta_max 25.13
_diffrn_reflns_theta_min 2.07
_diffrn_standards_decay_% 1.8
_diffrn_standards_interval_time 120
_diffrn_standards_number 3
_exptl_absorpt_coefficient_mu 0.192
_exptl_absorpt_correction_T_max 0.963
_exptl_absorpt_correction_T_min 0.929
_exptl_absorpt_correction_type gaussian
_exptl_absorpt_process_details '(ABSO in NRCVAX; Gabe et al., 1989)'
_exptl_crystal_colour colourless
_exptl_crystal_density_diffrn 1.341
_exptl_crystal_density_method 'not measured'
_exptl_crystal_description plate
_exptl_crystal_F_000 848
_exptl_crystal_size_max .40
_exptl_crystal_size_mid .40
_exptl_crystal_size_min .21
_refine_diff_density_max 0.200
_refine_diff_density_min -0.236
_refine_ls_extinction_coef 0.0093(9)
_refine_ls_extinction_method SHELXL97
_refine_ls_goodness_of_fit_ref 1.026
_refine_ls_hydrogen_treatment 'H atoms constrained'
_refine_ls_matrix_type full
_refine_ls_number_parameters 265
_refine_ls_number_reflns 3623
_refine_ls_number_restraints 0
_refine_ls_restrained_S_all 1.026
_refine_ls_R_factor_all 0.057
_refine_ls_R_factor_gt 0.038
_refine_ls_shift/su_max <0.001
_refine_ls_shift/su_mean 0.000
_refine_ls_structure_factor_coef Fsqd
_refine_ls_weighting_details 'w = 1/[\s^2^(Fo^2^)+(0.0461P)^2^+0.3671P] where P = (Fo^2^+2Fc^2^)/3'
_refine_ls_weighting_scheme calc
_refine_ls_wR_factor_ref 0.096
_reflns_number_gt 2657
_reflns_number_total 3623
_reflns_threshold_expression I>2\s(I)
_cod_data_source_file sk1207.cif
_cod_data_source_block 9824
_cod_depositor_comments
;
The following automatic conversions were performed:

'_exptl_absorpt_correction_type' value 'Gaussian' changed to
'gaussian' according to
/home/saulius/struct/CIF-dictionaries/cif_core.dic dictionary named
'cif_core.dic' version 2.4.1 from 2010-06-29.

Automatic conversion script
Id: cif_fix_values 1715 2011-07-08 13:25:40Z adriana 

The following automatic conversions were performed:

'_refine_ls_weighting_scheme' value 'calc w =
1/[\s^2^(Fo^2^)+(0.0461P)^2^+0.3671P] where P = (Fo^2^+2Fc^2^)/3' was
changed to 'calc'. New tag '_refine_ls_weighting_details' was
created. The value of the new tag was set to 'w =
1/[\s^2^(Fo^2^)+(0.0461P)^2^+0.3671P] where P = (Fo^2^+2Fc^2^)/3'.

Automatic conversion script
Id: cif_fix_values 3143 2015-03-26 13:38:13Z robertas 
;
_cod_original_sg_symbol_H-M 'P 21/c'
_cod_database_code 2007867

loop_
_symmetry_equiv_pos_as_xyz
'x, y, z'
'-x, y+1/2, -z+1/2'
'-x, -y, -z'
'x, -y-1/2, z-1/2'

loop_
_atom_site_label
_atom_site_fract_x
_atom_site_fract_y
_atom_site_fract_z
_atom_site_U_iso_or_equiv
_atom_site_adp_type
_atom_site_calc_flag
_atom_site_refinement_flags
_atom_site_occupancy
_atom_site_disorder_assembly
_atom_site_disorder_group
_atom_site_type_symbol
S1 -0.04037(5) 0.35221(5) 0.23098(2) 0.04355(16) Uani d . 1 . . S
O11 -0.05737(16) 0.47729(12) 0.21325(7) 0.0565(4) Uani d . 1 . . O
O12 0.06168(15) 0.27626(14) 0.19961(7) 0.0578(4) Uani d . 1 . . O
O14 0.16787(19) 0.34716(15) 0.49954(6) 0.0680(4) Uani d . 1 . . O
O24 -0.67831(16) 0.13752(14) 0.18834(9) 0.0733(5) Uani d . 1 . . O
C11 0.0270(2) 0.34734(16) 0.31104(8) 0.0393(4) Uani d . 1 . . C
C12 -0.0305(2) 0.43265(17) 0.34866(9) 0.0446(5) Uani d . 1 . . C
C13 0.0170(2) 0.43114(18) 0.41166(9) 0.0482(5) Uani d . 1 . . C
C14 0.1245(2) 0.34388(18) 0.43730(9) 0.0468(5) Uani d . 1 . . C
C15 0.1805(2) 0.25740(18) 0.39963(9) 0.0511(5) Uani d . 1 . . C
C16 0.1318(2) 0.25856(17) 0.33651(9) 0.0471(5) Uani d . 1 . . C
C21 -0.2309(2) 0.28658(16) 0.22079(8) 0.0377(4) Uani d . 1 . . C
C22 -0.3612(2) 0.35800(17) 0.22819(8) 0.0424(4) Uani d . 1 . . C
C23 -0.5118(2) 0.30885(17) 0.21845(9) 0.0444(5) Uani d . 1 . . C
C24 -0.5323(2) 0.18994(18) 0.20037(10) 0.0478(5) Uani d . 1 . . C
C25 -0.4016(2) 0.11850(18) 0.19331(11) 0.0565(6) Uani d . 1 . . C
C26 -0.2508(2) 0.16659(18) 0.20384(10) 0.0494(5) Uani d . 1 . . C
N31 0.4594(2) 0.24302(16) 0.52954(8) 0.0563(5) Uani d . 1 . . N
C32 0.5315(2) 0.14497(18) 0.55667(8) 0.0449(5) Uani d . 1 . . C
C33 0.6955(3) 0.1335(2) 0.56421(10) 0.0631(6) Uani d . 1 . . C
C34 0.7865(3) 0.2247(3) 0.54392(13) 0.0816(8) Uani d . 1 . . C
C35 0.7130(4) 0.3241(3) 0.51580(13) 0.0841(8) Uani d . 1 . . C
C36 0.5508(3) 0.3289(2) 0.50920(12) 0.0762(7) Uani d . 1 . . C
N41 0.5034(2) -0.05130(17) 0.59937(9) 0.0618(5) Uani d . 1 . . N
C42 0.4288(2) 0.05035(18) 0.57864(8) 0.0453(5) Uani d . 1 . . C
C43 0.2680(3) 0.0670(2) 0.57967(12) 0.0677(7) Uani d . 1 . . C
C44 0.1812(3) -0.0248(3) 0.60247(13) 0.0824(8) Uani d . 1 . . C
C45 0.2569(4) -0.1279(3) 0.62351(12) 0.0808(8) Uani d . 1 . . C
C46 0.4148(4) -0.1370(2) 0.62130(12) 0.0796(8) Uani d . 1 . . C
H14 0.2451 0.3029 0.5090 0.102 Uiso calc R 1 . . H
H24 -0.7474 0.1885 0.1912 0.110 Uiso calc R 1 . . H
H12 -0.1017 0.4914 0.3313 0.054 Uiso calc R 1 . . H
H13 -0.0226 0.4883 0.4370 0.058 Uiso calc R 1 . . H
H15 0.2514 0.1983 0.4170 0.061 Uiso calc R 1 . . H
H16 0.1689 0.2002 0.3112 0.056 Uiso calc R 1 . . H
H22 -0.3470 0.4388 0.2397 0.051 Uiso calc R 1 . . H
H23 -0.5997 0.3560 0.2241 0.053 Uiso calc R 1 . . H
H25 -0.4160 0.0379 0.1814 0.068 Uiso calc R 1 . . H
H26 -0.1627 0.1186 0.1996 0.059 Uiso calc R 1 . . H
H33 0.7441 0.0647 0.5829 0.076 Uiso calc R 1 . . H
H34 0.8971 0.2185 0.5493 0.098 Uiso calc R 1 . . H
H35 0.7718 0.3867 0.5016 0.101 Uiso calc R 1 . . H
H36 0.5006 0.3960 0.4893 0.091 Uiso calc R 1 . . H
H43 0.2186 0.1388 0.5653 0.081 Uiso calc R 1 . . H
H44 0.0723 -0.0159 0.6033 0.099 Uiso calc R 1 . . H
H45 0.2012 -0.1909 0.6391 0.097 Uiso calc R 1 . . H
H46 0.4656 -0.2080 0.6361 0.096 Uiso calc R 1 . . H

loop_
_atom_site_aniso_label
_atom_site_aniso_U_11
_atom_site_aniso_U_22
_atom_site_aniso_U_33
_atom_site_aniso_U_12
_atom_site_aniso_U_13
_atom_site_aniso_U_23
S1 0.0283(2) 0.0505(3) 0.0519(3) -0.0017(2) 0.00543(19) 0.0051(2)
O11 0.0469(8) 0.0518(9) 0.0695(9) -0.0081(7) 0.0030(7) 0.0200(7)
O12 0.0342(7) 0.0802(10) 0.0607(9) 0.0028(7) 0.0126(6) -0.0049(8)
O14 0.0692(11) 0.0782(11) 0.0534(9) 0.0238(9) -0.0026(7) 0.0006(8)
O24 0.0334(8) 0.0556(9) 0.1297(15) -0.0103(7) 0.0067(9) -0.0119(10)
C11 0.0267(9) 0.0375(10) 0.0532(11) -0.0024(8) 0.0035(8) 0.0035(9)
C12 0.0326(10) 0.0394(10) 0.0608(13) 0.0049(8) 0.0026(9) 0.0048(9)
C13 0.0415(11) 0.0445(11) 0.0586(13) 0.0074(9) 0.0063(9) -0.0015(10)
C14 0.0406(11) 0.0476(12) 0.0512(12) 0.0032(9) 0.0021(9) 0.0009(9)
C15 0.0442(11) 0.0427(11) 0.0626(14) 0.0116(9) -0.0056(10) 0.0051(10)
C16 0.0381(10) 0.0421(11) 0.0597(13) 0.0063(9) 0.0022(9) -0.0055(9)
C21 0.0284(9) 0.0423(11) 0.0417(10) 0.0010(8) 0.0027(8) 0.0027(8)
C22 0.0343(10) 0.0402(10) 0.0516(11) 0.0007(8) 0.0018(8) -0.0032(9)
C23 0.0306(10) 0.0445(11) 0.0579(12) 0.0039(8) 0.0052(8) -0.0014(9)
C24 0.0312(10) 0.0468(12) 0.0646(13) -0.0040(9) 0.0040(9) 0.0022(10)
C25 0.0448(12) 0.0383(11) 0.0861(16) -0.0013(9) 0.0083(11) -0.0078(10)
C26 0.0348(10) 0.0456(12) 0.0680(13) 0.0071(9) 0.0075(9) -0.0016(10)
N31 0.0566(11) 0.0537(11) 0.0576(11) -0.0028(9) 0.0039(9) 0.0015(9)
C32 0.0428(11) 0.0505(12) 0.0407(10) 0.0028(10) 0.0028(8) -0.0031(9)
C33 0.0449(12) 0.0778(16) 0.0661(14) 0.0010(12) 0.0064(10) 0.0043(12)
C34 0.0496(14) 0.113(2) 0.0837(18) -0.0175(16) 0.0124(13) -0.0019(17)
C35 0.082(2) 0.089(2) 0.0825(18) -0.0363(17) 0.0158(15) 0.0028(16)
C36 0.086(2) 0.0641(16) 0.0766(17) -0.0136(15) 0.0037(14) 0.0092(13)
N41 0.0623(12) 0.0549(11) 0.0666(12) 0.0048(10) 0.0025(9) 0.0082(9)
C42 0.0461(11) 0.0499(12) 0.0400(10) 0.0023(10) 0.0056(8) -0.0032(9)
C43 0.0517(14) 0.0615(14) 0.0929(18) 0.0041(12) 0.0204(12) 0.0041(13)
C44 0.0608(16) 0.089(2) 0.104(2) -0.0072(15) 0.0364(15) -0.0029(17)
C45 0.091(2) 0.0754(19) 0.0811(18) -0.0180(17) 0.0290(15) 0.0068(15)
C46 0.090(2) 0.0647(16) 0.0815(18) -0.0041(15) 0.0039(15) 0.0187(14)

loop_
_atom_type_symbol
_atom_type_description
_atom_type_scat_dispersion_real
_atom_type_scat_dispersion_imag
_atom_type_scat_source
C C 0.0033 0.0016 'International Tables Vol C Tables 4.2.6.8 and 6.1.1.4'
H H 0.0000 0.0000 'International Tables Vol C Tables 4.2.6.8 and 6.1.1.4'
N N 0.0061 0.0033 'International Tables Vol C Tables 4.2.6.8 and 6.1.1.4'
O O 0.0106 0.0060 'International Tables Vol C Tables 4.2.6.8 and 6.1.1.4'
S S 0.1246 0.1234 'International Tables Vol C Tables 4.2.6.8 and 6.1.1.4'

loop_
_geom_angle_atom_site_label_1
_geom_angle_atom_site_label_2
_geom_angle_atom_site_label_3
_geom_angle
_geom_angle_publ_flag
O11 S1 O12 118.50(9) yes
O11 S1 C11 107.61(9) yes
O11 S1 C21 107.86(8) yes
O12 S1 C11 108.47(9) yes
O12 S1 C21 107.50(9) yes
C11 S1 C21 106.29(8) yes
S1 C11 C12 118.26(14) no
S1 C11 C16 121.40(15) no
C12 C11 C16 120.32(18) no
C11 C12 C13 120.27(17) no
C12 C13 C14 119.66(18) no
C13 C14 C15 120.02(18) no
O14 C14 C15 122.84(17) no
O14 C14 C13 117.13(18) no
C14 C15 C16 120.19(18) no
C11 C16 C15 119.52(18) no
S1 C21 C26 120.44(14) no
S1 C21 C22 118.95(14) no
C22 C21 C26 120.58(17) no
C21 C22 C23 119.65(17) no
C22 C23 C24 119.89(18) no
C23 C24 C25 120.31(18) no
O24 C24 C23 122.52(18) no
O24 C24 C25 117.17(18) no
C24 C25 C26 120.04(19) no
C21 C26 C25 119.51(18) no
C32 N31 C36 118.0(2) yes
N31 C32 C33 121.1(2) no
N31 C32 C42 117.37(17) no
C33 C32 C42 121.53(19) no
C32 C33 C34 119.5(2) no
C33 C34 C35 119.4(2) no
C34 C35 C36 118.0(2) no
N31 C36 C35 124.0(3) no
C42 N41 C46 116.9(2) yes
N41 C42 C32 115.46(18) no
N41 C42 C43 122.0(2) no
C32 C42 C43 122.51(19) no
C42 C43 C44 118.9(2) no
C43 C44 C45 119.1(2) no
C44 C45 C46 118.5(3) no
N41 C46 C45 124.6(3) no

loop_
_geom_bond_atom_site_label_1
_geom_bond_atom_site_label_2
_geom_bond_site_symmetry_2
_geom_bond_distance
_geom_bond_publ_flag
S1 O11 . 1.4353(14) yes
S1 O12 . 1.4412(14) yes
S1 C11 . 1.7567(19) yes
S1 C21 . 1.7548(18) yes
O14 C14 . 1.353(2) yes
O24 C24 . 1.358(2) yes
C11 C12 . 1.379(3) no
C11 C16 . 1.385(3) no
C12 C13 . 1.374(3) no
C13 C14 . 1.388(3) no
C14 C15 . 1.384(3) no
C15 C16 . 1.378(3) no
C21 C22 . 1.383(2) no
C21 C26 . 1.379(3) no
C22 C23 . 1.376(2) no
C23 C24 . 1.374(3) no
C24 C25 . 1.384(3) no
C25 C26 . 1.373(3) no
N31 C32 . 1.339(2) yes
N31 C36 . 1.337(3) yes
C32 C33 . 1.382(3) no
C32 C42 . 1.480(3) no
C33 C34 . 1.376(3) no
C34 C35 . 1.365(4) no
C35 C36 . 1.362(4) no
N41 C42 . 1.336(3) yes
N41 C46 . 1.336(3) yes
C42 C43 . 1.377(3) no
C43 C44 . 1.383(3) no
C44 C45 . 1.354(4) no
C45 C46 . 1.348(4) no

loop_
_geom_hbond_atom_site_label_D
_geom_hbond_atom_site_label_H
_geom_hbond_atom_site_label_A
_geom_hbond_site_symmetry_A
_geom_hbond_distance_DH
_geom_hbond_distance_HA
_geom_hbond_distance_DA
_geom_hbond_angle_DHA
_geom_hbond_publ_flag
O14 H14 N31 . 0.82 1.93 2.720(2) 163 yes
O24 H24 O12 1_455 0.82 1.91 2.721(2) 167 yes
C12 H12 O24 2_455 0.93 2.46 3.361(2) 164 yes
C26 H26 O12 . 0.93 2.58 2.923(2) 103 no

loop_
_geom_torsion_atom_site_label_1
_geom_torsion_atom_site_label_2
_geom_torsion_atom_site_label_3
_geom_torsion_atom_site_label_4
_geom_torsion
_geom_torsion_publ_flag
O11 S1 C11 C12 36.91(16) no
O12 S1 C11 C12 166.23(14) no
C21 S1 C11 C12 -78.43(16) no
O11 S1 C11 C16 -144.88(15) no
O12 S1 C11 C16 -15.55(18) no
C21 S1 C11 C16 99.79(16) no
C16 C11 C12 C13 0.8(3) no
S1 C11 C12 C13 178.99(15) no
C11 C12 C13 C14 0.5(3) no
C12 C13 C14 O14 179.59(18) no
C12 C13 C14 C15 -1.4(3) no
O14 C14 C15 C16 179.87(19) no
C13 C14 C15 C16 0.9(3) no
C14 C15 C16 C11 0.4(3) no
C12 C11 C16 C15 -1.2(3) no
S1 C11 C16 C15 -179.42(15) no
O11 S1 C21 C26 147.58(16) no
O12 S1 C21 C26 18.74(18) no
C11 S1 C21 C26 -97.25(17) no
O11 S1 C21 C22 -30.48(17) no
O12 S1 C21 C22 -159.33(14) no
C11 S1 C21 C22 84.68(16) no
C26 C21 C22 C23 -0.1(3) no
S1 C21 C22 C23 177.96(14) no
C21 C22 C23 C24 -1.2(3) no
C22 C23 C24 O24 -178.06(19) no
C22 C23 C24 C25 1.5(3) no
O24 C24 C25 C26 179.0(2) no
C23 C24 C25 C26 -0.6(3) no
C24 C25 C26 C21 -0.7(3) no
C22 C21 C26 C25 1.0(3) no
S1 C21 C26 C25 -177.00(16) no
C36 N31 C32 C33 0.9(3) no
C36 N31 C32 C42 -179.67(19) no
N31 C32 C33 C34 0.5(3) no
C42 C32 C33 C34 -179.0(2) no
C32 C33 C34 C35 -1.0(4) no
C33 C34 C35 C36 0.2(4) no
C32 N31 C36 C35 -1.7(4) no
C34 C35 C36 N31 1.2(4) no
C46 N41 C42 C43 0.1(3) no
C46 N41 C42 C32 178.01(19) no
N31 C32 C42 N41 173.19(17) no
C33 C32 C42 N41 -7.3(3) no
N31 C32 C42 C43 -8.9(3) no
C33 C32 C42 C43 170.6(2) no
N41 C42 C43 C44 -0.5(3) no
C32 C42 C43 C44 -178.3(2) no
C42 C43 C44 C45 0.5(4) no
C43 C44 C45 C46 -0.1(4) no
C42 N41 C46 C45 0.4(4) no
C44 C45 C46 N41 -0.3(4) no

loop_
_cod_related_entry_id
_cod_related_entry_database
_cod_related_entry_code
1 ChemSpider 21136760
